data_4111964
loop_
_publ_author_name
'William J. Tenn'
'Kenneth J. H. Young'
'Gaurav Bhalla'
'Jonas Oxgaard'
'William A. Goddard'
'Roy A. Periana'

_publ_section_title
;
 CH Activation with an O-Donor Iridium-Methoxo Complex
;
_journal_name_full 'Journal of the American Chemical Society'
_journal_page_first 14172
_journal_page_last 14173
_journal_paper_doi 10.1021/ja051497l
_journal_volume 127
_journal_year 2005
_chemical_formula_sum 'C17 H23 Cl3 Ir N O5'
_chemical_formula_weight 619.91
_chemical_name_systematic
; 
 ? 
;
_space_group_IT_number 62
_symmetry_cell_setting orthorhombic
_symmetry_space_group_name_Hall '-P 2ac 2n'
_symmetry_space_group_name_H-M 'P n m a'
_atom_sites_solution_hydrogens geom
_atom_sites_solution_primary direct
_atom_sites_solution_secondary difmap
_audit_creation_method SHELXL-97
_cell_angle_alpha 90.00
_cell_angle_beta 90.00
_cell_angle_gamma 90.00
_cell_formula_units_Z 4
_cell_length_a 11.2909(8)
_cell_length_b 13.7659(10)
_cell_length_c 13.9240(10)
_cell_measurement_reflns_used 9177
_cell_measurement_temperature 133(2)
_cell_measurement_theta_max 27.48
_cell_measurement_theta_min 2.32
_cell_volume 2164.2(3)
_computing_cell_refinement 'Bruker SMART'
_computing_data_collection 'Bruker SMART'
_computing_data_reduction 'Bruker SAINT'
_computing_molecular_graphics 'Bruker SHELXTL'
_computing_publication_material 'Bruker SHELXTL'
_computing_structure_refinement 'SHELXL-97 (Sheldrick, 1997)'
_computing_structure_solution 'SHELXS-97 (Sheldrick, 1990)'
_diffrn_ambient_temperature 133(2)
_diffrn_measured_fraction_theta_full 0.991
_diffrn_measured_fraction_theta_max 0.991
_diffrn_measurement_device_type 'CCD area detector'
_diffrn_measurement_method 'phi and omega scans'
_diffrn_radiation_monochromator graphite
_diffrn_radiation_source 'fine-focus sealed tube'
_diffrn_radiation_type MoK\a
_diffrn_radiation_wavelength 0.71073
_diffrn_reflns_av_R_equivalents 0.0235
_diffrn_reflns_av_sigmaI/netI 0.0188
_diffrn_reflns_limit_h_max 13
_diffrn_reflns_limit_h_min -14
_diffrn_reflns_limit_k_max 17
_diffrn_reflns_limit_k_min -12
_diffrn_reflns_limit_l_max 17
_diffrn_reflns_limit_l_min -18
_diffrn_reflns_number 12680
_diffrn_reflns_theta_full 27.48
_diffrn_reflns_theta_max 27.48
_diffrn_reflns_theta_min 2.08
_exptl_absorpt_coefficient_mu 6.566
_exptl_absorpt_correction_type none
_exptl_crystal_colour orange
_exptl_crystal_density_diffrn 1.903
_exptl_crystal_density_meas 0
_exptl_crystal_description plate
_exptl_crystal_F_000 1200
_exptl_crystal_size_max 0.35
_exptl_crystal_size_mid 0.32
_exptl_crystal_size_min 0.10
_refine_diff_density_max 1.545
_refine_diff_density_min -1.354
_refine_diff_density_rms 0.110
_refine_ls_extinction_method none
_refine_ls_goodness_of_fit_ref 1.060
_refine_ls_hydrogen_treatment constr
_refine_ls_matrix_type full
_refine_ls_number_parameters 142
_refine_ls_number_reflns 2562
_refine_ls_number_restraints 0
_refine_ls_restrained_S_all 1.060
_refine_ls_R_factor_all 0.0246
_refine_ls_R_factor_gt 0.0220
_refine_ls_shift/su_max 0.129
_refine_ls_shift/su_mean 0.004
_refine_ls_structure_factor_coef Fsqd
_refine_ls_weighting_details 'calc w=1/[\s^2^(Fo^2^)+(0.0400P)^2^+4.4800P] where P=(Fo^2^+2Fc^2^)/3'
_refine_ls_weighting_scheme calc
_refine_ls_wR_factor_gt 0.0660
_refine_ls_wR_factor_ref 0.0672
_reflns_number_gt 2356
_reflns_number_total 2562
_reflns_threshold_expression >2sigma(I)
_cod_data_source_file ja051497lsi20050914_102523.cif
_cod_data_source_block iromepym
_cod_database_code 4111964

loop_
_symmetry_equiv_pos_as_xyz
'x, y, z'
'-x+1/2, -y, z+1/2'
'-x, y+1/2, -z'
'x+1/2, -y+1/2, -z+1/2'
'-x, -y, -z'
'x-1/2, y, -z-1/2'
'x, -y-1/2, z'
'-x-1/2, y-1/2, z-1/2'

loop_
_atom_site_label
_atom_site_type_symbol
_atom_site_fract_x
_atom_site_fract_y
_atom_site_fract_z
_atom_site_U_iso_or_equiv
_atom_site_adp_type
_atom_site_occupancy
_atom_site_symmetry_multiplicity
_atom_site_calc_flag
_atom_site_refinement_flags
Ir1 Ir 0.885594(15) 0.2500 0.624951(12) 0.01792(8) Uani 1 2 d S
Cl1 Cl 0.10246(9) 0.14492(8) 0.15007(8) 0.0373(2) Uani 1 1 d .
Cl2 Cl 0.26613(14) 0.2500 0.27064(9) 0.0391(3) Uani 1 2 d S
O1 O 1.0162(2) 0.15104(19) 0.63085(15) 0.0225(5) Uani 1 1 d .
O2 O 0.7532(2) 0.15285(19) 0.61619(16) 0.0240(5) Uani 1 1 d .
O3 O 0.8858(3) 0.2500 0.4796(3) 0.0266(8) Uani 1 2 d S
N1 N 0.8817(3) 0.2500 0.7720(3) 0.0205(8) Uani 1 2 d S
C1 C 1.1015(4) -0.0045(4) 0.6404(3) 0.0364(10) Uani 1 1 d .
H1A H 1.1181 -0.0343 0.5780 0.055 Uiso 1 1 calc R
H1B H 1.0867 -0.0554 0.6881 0.055 Uiso 1 1 calc R
H1C H 1.1698 0.0346 0.6605 0.055 Uiso 1 1 calc R
C2 C 0.9944(4) 0.0595(3) 0.6324(2) 0.0256(8) Uani 1 1 d .
C3 C 0.8826(3) 0.0165(3) 0.6259(3) 0.0300(9) Uani 1 1 d .
H3 H 0.8811 -0.0524 0.6294 0.036 Uiso 1 1 calc R
C4 C 0.7728(4) 0.0618(3) 0.6150(2) 0.0255(8) Uani 1 1 d .
C5 C 0.6643(4) 0.0007(3) 0.5985(3) 0.0374(9) Uani 1 1 d .
H5A H 0.5958 0.0316 0.6292 0.056 Uiso 1 1 calc R
H5B H 0.6765 -0.0639 0.6262 0.056 Uiso 1 1 calc R
H5C H 0.6498 -0.0053 0.5293 0.056 Uiso 1 1 calc R
C6 C 0.9834(5) 0.2500 0.8223(4) 0.0428(16) Uani 1 2 d S
H6 H 1.0562 0.2500 0.7882 0.051 Uiso 1 2 calc SR
C7 C 0.9864(5) 0.2500 0.9213(4) 0.0439(16) Uani 1 2 d S
H7 H 1.0601 0.2500 0.9543 0.053 Uiso 1 2 calc SR
C8 C 0.8830(5) 0.2500 0.9715(4) 0.0330(13) Uani 1 2 d S
H8 H 0.8833 0.2500 1.0398 0.040 Uiso 1 2 calc SR
C9 C 0.7786(6) 0.2500 0.9217(4) 0.055(2) Uani 1 2 d S
H9 H 0.7050 0.2500 0.9548 0.066 Uiso 1 2 calc SR
C10 C 0.7816(5) 0.2500 0.8214(4) 0.0427(16) Uani 1 2 d S
H10 H 0.7088 0.2500 0.7872 0.051 Uiso 1 2 calc SR
C11 C 0.9941(5) 0.2500 0.4335(4) 0.0267(11) Uani 1 2 d S
H11A H 1.0419 0.3046 0.4567 0.040 Uiso 0.50 1 calc PR
H11B H 0.9819 0.2565 0.3641 0.040 Uiso 0.50 1 calc PR
H11C H 1.0355 0.1889 0.4469 0.040 Uiso 0.50 1 calc PR
C12 C 0.1908(5) 0.2500 0.1591(4) 0.0253(10) Uani 1 2 d S
H12 H 0.2503 0.2500 0.1059 0.030 Uiso 1 2 calc SR

loop_
_atom_site_aniso_label
_atom_site_aniso_U_11
_atom_site_aniso_U_22
_atom_site_aniso_U_33
_atom_site_aniso_U_23
_atom_site_aniso_U_13
_atom_site_aniso_U_12
Ir1 0.01732(12) 0.01618(11) 0.02025(11) 0.000 -0.00139(6) 0.000
Cl1 0.0412(6) 0.0319(5) 0.0389(5) 0.0010(4) -0.0022(4) -0.0097(4)
Cl2 0.0402(8) 0.0501(8) 0.0268(6) 0.000 -0.0096(5) 0.000
O1 0.0210(12) 0.0223(12) 0.0240(12) 0.0006(9) 0.0004(9) 0.0039(10)
O2 0.0225(13) 0.0220(12) 0.0275(13) -0.0009(9) -0.0022(9) -0.0030(10)
O3 0.028(2) 0.030(2) 0.0212(18) 0.000 -0.0057(13) 0.000
N1 0.017(2) 0.020(2) 0.024(2) 0.000 -0.0007(14) 0.000
C1 0.041(2) 0.032(2) 0.036(2) -0.0020(17) -0.0070(17) 0.0170(18)
C2 0.034(2) 0.0243(18) 0.0185(15) 0.0012(12) -0.0009(13) 0.0072(15)
C3 0.039(2) 0.0181(18) 0.033(2) 0.0040(14) -0.0022(15) 0.0004(14)
C4 0.033(2) 0.0243(18) 0.0195(16) 0.0015(13) 0.0003(13) -0.0061(15)
C5 0.042(2) 0.030(2) 0.040(2) 0.0042(17) -0.0038(18) -0.0150(19)
C6 0.020(3) 0.082(5) 0.027(3) 0.000 0.003(2) 0.000
C7 0.022(3) 0.086(5) 0.024(3) 0.000 -0.004(2) 0.000
C8 0.031(3) 0.044(3) 0.023(3) 0.000 0.004(2) 0.000
C9 0.028(3) 0.113(7) 0.023(3) 0.000 0.003(2) 0.000
C10 0.019(3) 0.080(5) 0.029(3) 0.000 0.004(2) 0.000
C11 0.033(3) 0.022(2) 0.025(2) 0.000 -0.004(2) 0.000
C12 0.025(3) 0.030(3) 0.021(2) 0.000 0.0004(19) 0.000

loop_
_atom_type_symbol
_atom_type_description
_atom_type_scat_dispersion_real
_atom_type_scat_dispersion_imag
_atom_type_scat_source
C C 0.0033 0.0016 'International Tables Vol C Tables 4.2.6.8 and 6.1.1.4'
H H 0.0000 0.0000 'International Tables Vol C Tables 4.2.6.8 and 6.1.1.4'
N N 0.0061 0.0033 'International Tables Vol C Tables 4.2.6.8 and 6.1.1.4'
O O 0.0106 0.0060 'International Tables Vol C Tables 4.2.6.8 and 6.1.1.4'
Cl Cl 0.1484 0.1585 'International Tables Vol C Tables 4.2.6.8 and 6.1.1.4'
Ir Ir -1.4442 7.9887 'International Tables Vol C Tables 4.2.6.8 and 6.1.1.4'

loop_
_geom_angle_atom_site_label_1
_geom_angle_atom_site_label_2
_geom_angle_atom_site_label_3
_geom_angle
_geom_angle_site_symmetry_1
_geom_angle_site_symmetry_3
O2 Ir1 O2 83.44(15) . 7_565
O2 Ir1 O1 95.59(12) . .
O2 Ir1 O1 178.54(9) 7_565 .
O2 Ir1 O1 178.54(9) . 7_565
O2 Ir1 O1 95.59(12) 7_565 7_565
O1 Ir1 O1 85.36(15) . 7_565
O2 Ir1 O3 86.56(10) . .
O2 Ir1 O3 86.56(10) 7_565 .
O1 Ir1 O3 92.30(9) . .
O1 Ir1 O3 92.30(9) 7_565 .
O2 Ir1 N1 92.57(10) . .
O2 Ir1 N1 92.57(10) 7_565 .
O1 Ir1 N1 88.55(10) . .
O1 Ir1 N1 88.55(10) 7_565 .
O3 Ir1 N1 178.84(14) . .
C2 O1 Ir1 121.7(3) . .
C4 O2 Ir1 121.8(3) . .
C11 O3 Ir1 117.8(3) . .
C10 N1 C6 117.3(5) . .
C10 N1 Ir1 122.5(4) . .
C6 N1 Ir1 120.2(3) . .
O1 C2 C3 126.0(4) . .
O1 C2 C1 115.0(4) . .
C3 C2 C1 119.0(4) . .
C4 C3 C2 128.3(4) . .
O2 C4 C3 126.3(4) . .
O2 C4 C5 114.3(4) . .
C3 C4 C5 119.4(4) . .
N1 C6 C7 122.8(5) . .
C8 C7 C6 119.5(5) . .
C7 C8 C9 118.6(6) . .
C8 C9 C10 119.1(6) . .
N1 C10 C9 122.7(5) . .
Cl1 C12 Cl1 110.4(3) . 7_565
Cl1 C12 Cl2 109.54(19) . .
Cl1 C12 Cl2 109.54(19) 7_565 .

loop_
_geom_bond_atom_site_label_1
_geom_bond_atom_site_label_2
_geom_bond_distance
_geom_bond_site_symmetry_2
Ir1 O2 2.010(3) .
Ir1 O2 2.010(3) 7_565
Ir1 O1 2.010(3) .
Ir1 O1 2.010(3) 7_565
Ir1 O3 2.024(4) .
Ir1 N1 2.048(5) .
Cl1 C12 1.762(3) .
Cl2 C12 1.771(5) .
O1 C2 1.284(5) .
O2 C4 1.273(5) .
O3 C11 1.382(6) .
N1 C10 1.323(7) .
N1 C6 1.344(7) .
C1 C2 1.501(5) .
C2 C3 1.397(6) .
C3 C4 1.396(6) .
C4 C5 1.504(5) .
C6 C7 1.380(9) .
C7 C8 1.360(8) .
C8 C9 1.368(8) .
C9 C10 1.397(9) .
C12 Cl1 1.762(3) 7_565
